data_7216571
loop_
_publ_author_name
'Suksangpanya, Unchulee'
'Blake, Alexander J.'
'Hubberstey, Peter'
'Wilson, Claire'

_publ_section_title
;
 Hydrogen-bonded supramolecular synthons in complexes of copper(ii)
 halides with polymethylene-linked bis(amidino-O-alkylurea) ligands
;
_journal_issue 92
_journal_name_full CrystEngComm
_journal_page_first 552
_journal_paper_doi 10.1039/b208617d
_journal_volume 4
_journal_year 2002
_chemical_formula_moiety '[C9H20CuN8O2],2Br,CH4O,0.3(H2O)'
_chemical_formula_sum 'C10 H24.6 Br2 Cu N8 O3.3'
_chemical_formula_weight 533.14
_chemical_melting_point ?
_chemical_name_common
;
1,3-Bis(amidino-O-methylurea)propanecopper(II) bromide methanol 
solvate hydrate (1:1:0.3)
;
_chemical_name_systematic
;
1,3-Bis(amidino-O-methylurea)propanecopper(II) bromide methanol 
solvate hydrate (1:1:0.3)
;
_space_group_IT_number 52
_symmetry_cell_setting orthorhombic
_symmetry_space_group_name_Hall '-P 2a 2bc'
_symmetry_space_group_name_H-M 'P n n a'
_atom_sites_solution_hydrogens geom
_atom_sites_solution_primary direct
_atom_sites_solution_secondary difmap
_audit_creation_method SHELXL-97
_cell_angle_alpha 90.00
_cell_angle_beta 90.00
_cell_angle_gamma 90.00
_cell_formula_units_Z 4
_cell_length_a 21.904(6)
_cell_length_b 12.9712(4)
_cell_length_c 6.7694(2)
_cell_measurement_reflns_used 14189
_cell_measurement_temperature 120(2)
_cell_measurement_theta_max 27.48
_cell_measurement_theta_min 2.91
_cell_volume 1923.3(5)
_computing_cell_refinement 'COLLECT; DENZO'
_computing_data_collection 'COLLECT (Hooft, 1999); DENZO (Otwinowski and Minor, 1997)'
_computing_data_reduction 'COLLECT; DENZO; SORTAV'
_computing_molecular_graphics 'CAMERON (Watkin et al, 1993)'
_computing_publication_material 'SHELXL-97; PLATON (Spek, 2001)'
_computing_structure_refinement 'SHELXL-97 (Sheldrick, 1997)'
_computing_structure_solution SIR92
_diffrn_ambient_temperature 120(2)
_diffrn_detector_area_resol_mean '9.091 pixels/mm'
_diffrn_measured_fraction_theta_full 0.996
_diffrn_measured_fraction_theta_max 0.996
_diffrn_measurement_device_type 'Enraf Nonius kappaCCD area detector'
_diffrn_measurement_method 'phi and omega scans to fill Ewald sphere'
_diffrn_radiation_monochromator graphite
_diffrn_radiation_source 'fine-focus sealed tube'
_diffrn_radiation_type MoK\a
_diffrn_radiation_wavelength 0.71073
_diffrn_reflns_av_R_equivalents 0.0804
_diffrn_reflns_av_sigmaI/netI 0.0599
_diffrn_reflns_limit_h_max 28
_diffrn_reflns_limit_h_min -24
_diffrn_reflns_limit_k_max 11
_diffrn_reflns_limit_k_min -16
_diffrn_reflns_limit_l_max 8
_diffrn_reflns_limit_l_min -8
_diffrn_reflns_number 10727
_diffrn_reflns_theta_full 27.50
_diffrn_reflns_theta_max 27.52
_diffrn_reflns_theta_min 3.15
_diffrn_standards_decay_% none
_diffrn_standards_interval_count n/a
_diffrn_standards_interval_time 120
_diffrn_standards_number 'not measured'
_exptl_absorpt_coefficient_mu 5.319
_exptl_absorpt_correction_T_max 1.1120
_exptl_absorpt_correction_T_min 0.6172
_exptl_absorpt_correction_type empirical
_exptl_absorpt_process_details 'SORTAV (Blessing, 1995)'
_exptl_crystal_colour blue
_exptl_crystal_density_diffrn 1.841
_exptl_crystal_density_method 'not measured'
_exptl_crystal_description shard
_exptl_crystal_F_000 1064
_exptl_crystal_size_max 0.25
_exptl_crystal_size_mid 0.10
_exptl_crystal_size_min 0.03
_refine_diff_density_max 0.851
_refine_diff_density_min -1.272
_refine_diff_density_rms 0.142
_refine_ls_extinction_method none
_refine_ls_goodness_of_fit_ref 1.058
_refine_ls_hydrogen_treatment mixed
_refine_ls_matrix_type full
_refine_ls_number_parameters 142
_refine_ls_number_reflns 2214
_refine_ls_number_restraints 4
_refine_ls_restrained_S_all 1.058
_refine_ls_R_factor_all 0.0811
_refine_ls_R_factor_gt 0.0503
_refine_ls_shift/su_max 0.000
_refine_ls_shift/su_mean 0.000
_refine_ls_structure_factor_coef Fsqd
_refine_ls_weighting_details 'calc w=1/[\s^2^(Fo^2^)+(0.0794P)^2^+0.9829P] where P=(Fo^2^+2Fc^2^)/3'
_refine_ls_weighting_scheme calc
_refine_ls_wR_factor_gt 0.1291
_refine_ls_wR_factor_ref 0.1435
_reflns_number_gt 1528
_reflns_number_total 2214
_reflns_threshold_expression >2sigma(I)
_cod_data_source_file b208617d.txt
_cod_data_source_block Compound_7a
_cod_depositor_comments
;
The following automatic conversions were performed:

'_chemical_melting_point' value 'unknown' was changed to '?' - the
value is undefined or not given.

Automatic conversion script
Id: cif_fix_values 2281 2013-09-26 08:29:07Z andrius 
;
_cod_original_cell_volume 1923.34(8)
_cod_original_sg_symbol_H-M Pnna
_cod_original_formula_sum 'C10 H24.60 Br2 Cu N8 O3.30'
_cod_database_code 7216571

loop_
_symmetry_equiv_pos_as_xyz
'x, y, z'
'-x+1/2, -y, z'
'x, -y+1/2, -z+1/2'
'-x+1/2, y+1/2, -z+1/2'
'-x, -y, -z'
'x-1/2, y, -z'
'-x, y-1/2, z-1/2'
'x-1/2, -y-1/2, z-1/2'

loop_
_atom_site_label
_atom_site_type_symbol
_atom_site_fract_x
_atom_site_fract_y
_atom_site_fract_z
_atom_site_U_iso_or_equiv
_atom_site_adp_type
_atom_site_occupancy
_atom_site_symmetry_multiplicity
_atom_site_calc_flag
_atom_site_refinement_flags
Cu1 Cu 0.98991(4) 0.2500 0.2500 0.0221(2) Uani 1 2 d S
Br1 Br 1.02722(3) -0.2500 0.2500 0.0279(2) Uani 1 2 d S
Br2 Br 1.2500 0.0000 0.3520(17) 0.039(2) Uani 0.40 2 d SP
Br3 Br 1.2554(3) 0.0377(7) 0.3814(12) 0.0320(10) Uani 0.30 1 d P
C11 C 1.1469(3) 0.2500 0.2500 0.0271(14) Uani 1 2 d S
H11A H 1.1729 0.1998 0.1854 0.033 Uiso 0.50 1 calc PR
H11B H 1.1729 0.3002 0.3146 0.033 Uiso 0.50 1 calc PR
C1 C 1.10743(19) 0.1957(3) 0.4051(6) 0.0234(9) Uani 1 1 d .
H1A H 1.1316 0.1430 0.4701 0.028 Uiso 1 1 calc R
H1B H 1.0950 0.2454 0.5043 0.028 Uiso 1 1 calc R
N2 N 1.05319(16) 0.1483(3) 0.3197(5) 0.0212(7) Uani 1 1 d .
C3 C 1.05035(19) 0.0500(3) 0.2996(6) 0.0192(9) Uani 1 1 d .
N31 N 1.09506(18) -0.0174(3) 0.3375(6) 0.0258(8) Uani 1 1 d D
H31A H 1.1330(9) 0.004(3) 0.351(7) 0.031 Uiso 1 1 d D
H31B H 1.090(2) -0.0841(10) 0.339(7) 0.031 Uiso 1 1 d D
N4 N 0.99685(16) 0.0016(3) 0.2382(5) 0.0223(8) Uani 1 1 d D
H4 H 1.001(2) -0.0653(10) 0.224(7) 0.027 Uiso 1 1 d D
C5 C 0.9404(2) 0.0446(3) 0.2135(6) 0.0215(10) Uani 1 1 d .
O51 O 0.90093(13) -0.0311(2) 0.1704(5) 0.0269(7) Uani 1 1 d .
C52 C 0.8387(2) -0.0006(4) 0.1331(8) 0.0357(12) Uani 1 1 d .
H52A H 0.8203 0.0223 0.2541 0.054 Uiso 1 1 calc R
H52B H 0.8163 -0.0583 0.0820 0.054 Uiso 1 1 calc R
H52C H 0.8382 0.0545 0.0385 0.054 Uiso 1 1 calc R
N6 N 0.92927(16) 0.1404(3) 0.2281(5) 0.0239(8) Uani 1 1 d D
H6 H 0.8914(9) 0.162(4) 0.214(6) 0.029 Uiso 1 1 d D
O1S O 0.8118(4) 0.2373(6) 0.3269(11) 0.051(2) Uiso 0.50 1 d P
C1S C 0.7539(14) 0.2500 0.2500 0.037(7) Uiso 0.30 2 d SP
C2S C 0.7619(11) 0.2450(18) 0.166(4) 0.025(5) Uiso 0.20 1 d P
C3S C 0.7638(13) 0.209(3) 0.469(5) 0.029(7) Uiso 0.15 1 d P
O1W O 0.8050(13) 0.240(2) 0.612(4) 0.050(7) Uiso 0.15 1 d P

loop_
_atom_site_aniso_label
_atom_site_aniso_U_11
_atom_site_aniso_U_22
_atom_site_aniso_U_33
_atom_site_aniso_U_23
_atom_site_aniso_U_13
_atom_site_aniso_U_12
Cu1 0.0235(4) 0.0167(4) 0.0262(4) 0.0030(3) 0.000 0.000
Br1 0.0380(4) 0.0183(4) 0.0274(4) -0.0034(3) 0.000 0.000
Br2 0.022(2) 0.065(9) 0.029(3) 0.000 0.000 0.002(4)
Br3 0.0233(14) 0.046(4) 0.027(2) -0.0023(16) -0.0018(14) 0.0014(18)
C11 0.025(3) 0.028(4) 0.029(4) 0.002(3) 0.000 0.000
C1 0.024(2) 0.023(2) 0.023(2) 0.0031(18) -0.0044(17) -0.002(2)
N2 0.0278(19) 0.0171(18) 0.0185(17) 0.0060(15) -0.0003(14) -0.0012(16)
C3 0.023(2) 0.025(2) 0.0098(19) 0.0026(16) 0.0043(15) -0.0001(19)
N31 0.029(2) 0.019(2) 0.029(2) 0.0007(17) 0.0029(16) 0.0035(18)
N4 0.032(2) 0.0140(19) 0.021(2) 0.0026(19) 0.0027(14) -0.0014(18)
C5 0.027(2) 0.023(2) 0.014(2) 0.0025(16) 0.0074(16) -0.0044(19)
O51 0.0243(15) 0.0275(18) 0.0291(16) -0.0034(14) 0.0045(13) -0.0074(14)
C52 0.027(2) 0.041(3) 0.038(3) -0.006(2) 0.0039(19) -0.012(2)
N6 0.0226(18) 0.024(2) 0.024(2) 0.0022(15) 0.0021(14) -0.0028(16)

loop_
_atom_type_symbol
_atom_type_description
_atom_type_scat_dispersion_real
_atom_type_scat_dispersion_imag
_atom_type_scat_source
C C 0.0033 0.0016 'International Tables Vol C Tables 4.2.6.8 and 6.1.1.4'
H H 0.0000 0.0000 'International Tables Vol C Tables 4.2.6.8 and 6.1.1.4'
N N 0.0061 0.0033 'International Tables Vol C Tables 4.2.6.8 and 6.1.1.4'
Cu Cu 0.3201 1.2651 'International Tables Vol C Tables 4.2.6.8 and 6.1.1.4'
Br Br -0.2901 2.4595 'International Tables Vol C Tables 4.2.6.8 and 6.1.1.4'
O O 0.0106 0.0060 'International Tables Vol C Tables 4.2.6.8 and 6.1.1.4'

loop_
_geom_angle_atom_site_label_1
_geom_angle_atom_site_label_2
_geom_angle_atom_site_label_3
_geom_angle
_geom_angle_site_symmetry_1
_geom_angle_site_symmetry_3
N6 Cu1 N6 94.2(2) . 3
N6 Cu1 N2 161.51(15) . 3
N6 Cu1 N2 90.53(15) 3 3
N6 Cu1 N2 90.53(15) . .
N6 Cu1 N2 161.51(15) 3 .
N2 Cu1 N2 90.6(2) 3 .
Br3 Br2 Br3 137(4) 2_755 .
Br2 Br3 Br3 22(2) . 2_755
C1 C11 C1 111.2(5) . 3
N2 C1 C11 112.5(3) . .
C3 N2 C1 120.0(4) . .
C3 N2 Cu1 127.3(3) . .
C1 N2 Cu1 112.7(3) . .
N2 C3 N31 126.4(4) . .
N2 C3 N4 121.4(4) . .
N31 C3 N4 112.2(4) . .
C5 N4 C3 127.8(4) . .
N6 C5 O51 127.5(4) . .
N6 C5 N4 124.3(4) . .
O51 C5 N4 108.1(4) . .
C5 O51 C52 116.6(3) . .
C5 N6 Cu1 126.0(3) . .

loop_
_geom_bond_atom_site_label_1
_geom_bond_atom_site_label_2
_geom_bond_distance
_geom_bond_site_symmetry_2
Cu1 N6 1.951(4) .
Cu1 N6 1.951(4) 3
Cu1 N2 1.971(4) 3
Cu1 N2 1.971(4) .
Br2 Br3 0.541(4) 2_755
Br2 Br3 0.541(4) .
Br3 Br3 1.007(18) 2_755
C11 C1 1.532(5) .
C11 C1 1.532(5) 3
C1 N2 1.457(5) .
N2 C3 1.283(5) .
C3 N31 1.338(6) .
C3 N4 1.393(6) .
N4 C5 1.367(6) .
C5 N6 1.270(6) .
C5 O51 1.341(5) .
O51 C52 1.441(6) .
O1S C1S 1.38(3) .
O1S C3S 1.47(3) .
O1S C2S 1.54(3) .

loop_
_geom_torsion_atom_site_label_1
_geom_torsion_atom_site_label_2
_geom_torsion_atom_site_label_3
_geom_torsion_atom_site_label_4
_geom_torsion
_geom_torsion_site_symmetry_1
C1 C11 C1 N2 38.2(2) 3
C11 C1 N2 C3 106.0(4) .
C11 C1 N2 Cu1 -74.9(4) .
N6 Cu1 N2 C3 14.6(4) .
N6 Cu1 N2 C3 119.5(5) 3
N2 Cu1 N2 C3 -147.0(4) 3
N6 Cu1 N2 C1 -164.5(3) .
N6 Cu1 N2 C1 -59.5(6) 3
N2 Cu1 N2 C1 34.0(2) 3
C1 N2 C3 N31 -5.0(6) .
Cu1 N2 C3 N31 176.0(3) .
C1 N2 C3 N4 173.1(3) .
Cu1 N2 C3 N4 -5.9(6) .
N2 C3 N4 C5 -8.1(6) .
N31 C3 N4 C5 170.3(4) .
C3 N4 C5 N6 6.2(6) .
C3 N4 C5 O51 -174.4(4) .
N6 C5 O51 C52 1.1(6) .
N4 C5 O51 C52 -178.3(3) .
O51 C5 N6 Cu1 -169.7(3) .
N4 C5 N6 Cu1 9.6(6) .
N6 Cu1 N6 C5 -178.3(4) 3
N2 Cu1 N6 C5 77.3(6) 3
N2 Cu1 N6 C5 -16.2(3) .
